data_7005632
loop_
_publ_author_name
'Lipstman, Sophia'
'Muniappan, Sankar'
'George, Sumod'
'Goldberg, Israel'

_publ_section_title
;
 Framework coordination polymers of tetra(4-carboxyphenyl)porphyrin and
 lanthanide ions in crystalline solids.
;
_journal_issue 30
_journal_name_full 'Dalton transactions (Cambridge, England : 2003)'
_journal_page_first 3273
_journal_page_last 3281
_journal_paper_doi 10.1039/b703698a
_journal_year 2007
_chemical_formula_moiety 'C51 H36 Er N5 O10'
_chemical_formula_sum 'C51 H36 Er N5 O10'
_chemical_formula_weight 1046.11
_chemical_name_systematic
;
?
;
_space_group_IT_number 14
_symmetry_cell_setting monoclinic
_symmetry_space_group_name_Hall '-P 2ybc'
_symmetry_space_group_name_H-M 'P 1 21/c 1'
_atom_sites_solution_hydrogens geom
_atom_sites_solution_primary direct
_atom_sites_solution_secondary difmap
_audit_creation_method SHELXL-97
_cell_angle_alpha 90.00
_cell_angle_beta 97.1026(7)
_cell_angle_gamma 90.00
_cell_formula_units_Z 4
_cell_length_a 8.5175(2)
_cell_length_b 28.1745(6)
_cell_length_c 21.4217(5)
_cell_measurement_reflns_used 9351
_cell_measurement_temperature 110(2)
_cell_measurement_theta_max 28.22
_cell_measurement_theta_min 1.73
_cell_volume 5101.3(2)
_computing_cell_refinement Denzo
_computing_data_collection 'Collect, Nonius B.V.'
_computing_data_reduction 'Denzo & Scalepack'
_computing_structure_refinement 'SHELXL-97 (Sheldrick, 1997)'
_computing_structure_solution 'SHELXS-97 (Sheldrick, 1990)'
_diffrn_ambient_temperature 110(2)
_diffrn_detector_area_resol_mean 12.8
_diffrn_measured_fraction_theta_full 0.939
_diffrn_measured_fraction_theta_max 0.939
_diffrn_measurement_device_type 'Nonius KappaCCD'
_diffrn_measurement_method '1 deg. \f scans'
_diffrn_radiation_monochromator graphite
_diffrn_radiation_source 'fine-focus sealed tube'
_diffrn_radiation_type MoK\a
_diffrn_radiation_wavelength 0.71073
_diffrn_reflns_av_R_equivalents 0.0720
_diffrn_reflns_av_sigmaI/netI 0.0785
_diffrn_reflns_limit_h_max 11
_diffrn_reflns_limit_h_min 0
_diffrn_reflns_limit_k_max 36
_diffrn_reflns_limit_k_min 0
_diffrn_reflns_limit_l_max 27
_diffrn_reflns_limit_l_min -28
_diffrn_reflns_number 38816
_diffrn_reflns_theta_full 28.33
_diffrn_reflns_theta_max 28.33
_diffrn_reflns_theta_min 1.73
_diffrn_standards_number 0
_exptl_absorpt_coefficient_mu 1.704
_exptl_absorpt_correction_T_max 0.9196
_exptl_absorpt_correction_T_min 0.4829
_exptl_absorpt_correction_type multi-scan
_exptl_absorpt_process_details 'Blessing, 1995'
_exptl_crystal_colour purple
_exptl_crystal_density_diffrn 1.362
_exptl_crystal_density_method 'not measured'
_exptl_crystal_description needles
_exptl_crystal_F_000 2100
_exptl_crystal_size_max 0.50
_exptl_crystal_size_mid 0.10
_exptl_crystal_size_min 0.05
_refine_diff_density_max 1.702
_refine_diff_density_min -1.866
_refine_diff_density_rms 0.171
_refine_ls_extinction_method none
_refine_ls_goodness_of_fit_ref 1.101
_refine_ls_hydrogen_treatment constr
_refine_ls_matrix_type full
_refine_ls_number_parameters 608
_refine_ls_number_reflns 11698
_refine_ls_number_restraints 0
_refine_ls_restrained_S_all 1.101
_refine_ls_R_factor_all 0.0818
_refine_ls_R_factor_gt 0.0535
_refine_ls_shift/su_max 0.023
_refine_ls_shift/su_mean 0.000
_refine_ls_structure_factor_coef Fsqd
_refine_ls_weighting_details 'calc w=1/[\s^2^(Fo^2^)+(0.0634P)^2^+6.2820P] where P=(Fo^2^+2Fc^2^)/3'
_refine_ls_weighting_scheme calc
_refine_ls_wR_factor_gt 0.1246
_refine_ls_wR_factor_ref 0.1338
_reflns_number_gt 8274
_reflns_number_total 11698
_reflns_threshold_expression >2sigma(I)
_cod_data_source_file b703698a.txt
_cod_data_source_block Compound-11
_cod_original_sg_symbol_H-M 'P 21/c'
_cod_database_code 7005632

loop_
_symmetry_equiv_pos_as_xyz
'x, y, z'
'-x, y+1/2, -z+1/2'
'-x, -y, -z'
'x, -y-1/2, z-1/2'

loop_
_atom_site_label
_atom_site_type_symbol
_atom_site_fract_x
_atom_site_fract_y
_atom_site_fract_z
_atom_site_U_iso_or_equiv
_atom_site_adp_type
_atom_site_occupancy
_atom_site_symmetry_multiplicity
_atom_site_calc_flag
_atom_site_refinement_flags
_atom_site_disorder_assembly
_atom_site_disorder_group
Er Er 1.29497(3) 0.058314(8) 0.006439(10) 0.01317(8) Uani 1 1 d . . .
C1 C 0.6964(6) -0.05535(19) 0.5251(2) 0.0154(10) Uani 1 1 d . . .
C2 C 0.6097(6) -0.0839(2) 0.5661(2) 0.0187(11) Uani 1 1 d . . .
H2 H 0.5882 -0.1170 0.5626 0.022 Uiso 1 1 calc R . .
C3 C 0.5663(6) -0.05414(19) 0.6102(2) 0.0187(11) Uani 1 1 d . . .
H3 H 0.5071 -0.0624 0.6434 0.022 Uiso 1 1 calc R . .
C4 C 0.6252(6) -0.00772(19) 0.5980(2) 0.0170(11) Uani 1 1 d . . .
C5 C 0.6146(6) 0.0328(2) 0.6366(2) 0.0165(11) Uani 1 1 d . . .
C6 C 0.6562(6) 0.07873(19) 0.6201(2) 0.0153(10) Uani 1 1 d . . .
C7 C 0.6592(6) 0.12053(19) 0.6589(2) 0.0187(11) Uani 1 1 d . . .
H7 H 0.6453 0.1213 0.7022 0.022 Uiso 1 1 calc R . .
C8 C 0.6850(6) 0.1581(2) 0.6235(2) 0.0214(12) Uani 1 1 d . . .
H8 H 0.6907 0.1903 0.6367 0.026 Uiso 1 1 calc R . .
C9 C 0.7028(6) 0.14016(19) 0.5607(2) 0.0159(11) Uani 1 1 d . . .
C10 C 0.7191(6) 0.1686(2) 0.5078(2) 0.0190(12) Uani 1 1 d . . .
C11 C 0.7521(6) 0.15069(19) 0.4493(2) 0.0162(11) Uani 1 1 d . . .
C12 C 0.7699(6) 0.17965(19) 0.3947(2) 0.0191(11) Uani 1 1 d . . .
H12 H 0.7523 0.2129 0.3907 0.023 Uiso 1 1 calc R . .
C13 C 0.8164(6) 0.15038(19) 0.3506(2) 0.0160(11) Uani 1 1 d . . .
H13 H 0.8357 0.1593 0.3095 0.019 Uiso 1 1 calc R . .
C14 C 0.8315(6) 0.10328(19) 0.3768(2) 0.0157(11) Uani 1 1 d . . .
C15 C 0.8859(6) 0.06300(19) 0.3477(2) 0.0152(11) Uani 1 1 d . . .
C16 C 0.8894(6) 0.01669(18) 0.3730(2) 0.0148(10) Uani 1 1 d . . .
C17 C 0.9598(6) -0.02460(19) 0.3477(2) 0.0159(11) Uani 1 1 d . . .
H17 H 1.0172 -0.0250 0.3124 0.019 Uiso 1 1 calc R . .
C18 C 0.9298(6) -0.0624(2) 0.3830(2) 0.0176(11) Uani 1 1 d . . .
H18 H 0.9625 -0.0942 0.3773 0.021 Uiso 1 1 calc R . .
C19 C 0.8389(6) -0.04542(19) 0.4307(2) 0.0166(11) Uani 1 1 d . . .
C20 C 0.7723(6) -0.07329(18) 0.4752(2) 0.0147(11) Uani 1 1 d . . .
N21 N 0.6971(5) -0.00938(16) 0.54432(19) 0.0169(9) Uani 1 1 d . . .
H21 H 0.7365 0.0149 0.5256 0.020 Uiso 0.50 1 calc PR . .
N22 N 0.6890(5) 0.09221(16) 0.56132(19) 0.0154(9) Uani 1 1 d . . .
H22 H 0.6992 0.0730 0.5296 0.018 Uiso 0.50 1 calc PR . .
N23 N 0.7878(5) 0.10481(16) 0.43632(18) 0.0153(9) Uani 1 1 d . . .
H23 H 0.7835 0.0804 0.4617 0.018 Uiso 0.50 1 calc PR . .
N24 N 0.8212(5) 0.00297(16) 0.42461(19) 0.0170(9) Uani 1 1 d . . .
H24 H 0.7744 0.0217 0.4495 0.020 Uiso 0.50 1 calc PR . .
C25 C 0.5666(6) 0.02560(18) 0.7005(2) 0.0143(10) Uani 1 1 d . . .
C26 C 0.4527(6) 0.05415(19) 0.7234(2) 0.0187(11) Uani 1 1 d . . .
H26 H 0.3952 0.0763 0.6961 0.022 Uiso 1 1 calc R . .
C27 C 0.4221(6) 0.05078(18) 0.7851(2) 0.0171(11) Uani 1 1 d . . .
H27 H 0.3473 0.0714 0.8004 0.020 Uiso 1 1 calc R . .
C28 C 0.5008(6) 0.01714(19) 0.8246(2) 0.0154(11) Uani 1 1 d . . .
C29 C 0.6053(6) -0.0136(2) 0.8012(2) 0.0201(12) Uani 1 1 d . . .
H29 H 0.6533 -0.0383 0.8270 0.024 Uiso 1 1 calc R . .
C30 C 0.6403(6) -0.0085(2) 0.7403(2) 0.0212(12) Uani 1 1 d . . .
H30 H 0.7165 -0.0289 0.7254 0.025 Uiso 1 1 calc R . .
C31 C 0.4761(6) 0.01510(19) 0.8928(2) 0.0160(11) Uani 1 1 d . . .
O32 O 0.3960(5) 0.04689(14) 0.91406(17) 0.0245(9) Uani 1 1 d . . .
O33 O 0.5380(4) -0.01923(13) 0.92567(16) 0.0193(8) Uani 1 1 d . . .
C34 C 0.6959(6) 0.22037(19) 0.5138(2) 0.0201(12) Uani 1 1 d . . .
C35 C 0.5551(6) 0.2411(2) 0.4813(3) 0.0225(12) Uani 1 1 d . . .
H35 H 0.4807 0.2224 0.4554 0.027 Uiso 1 1 calc R . .
C36 C 0.5308(6) 0.2895(2) 0.4888(3) 0.0240(12) Uani 1 1 d . . .
H36 H 0.4378 0.3039 0.4680 0.029 Uiso 1 1 calc R . .
C37 C 0.6390(6) 0.3171(2) 0.5260(2) 0.0208(12) Uani 1 1 d . . .
C38 C 0.7741(6) 0.2972(2) 0.5558(3) 0.0255(13) Uani 1 1 d . . .
H38 H 0.8504 0.3165 0.5799 0.031 Uiso 1 1 calc R . .
C39 C 0.8001(7) 0.2488(2) 0.5508(3) 0.0217(12) Uani 1 1 d . . .
H39 H 0.8918 0.2350 0.5735 0.026 Uiso 1 1 calc R . .
C40 C 0.6081(7) 0.3700(2) 0.5301(3) 0.0252(13) Uani 1 1 d . . .
O41 O 0.7227(5) 0.39603(14) 0.5498(2) 0.0335(10) Uani 1 1 d . . .
O42 O 0.4690(4) 0.38404(14) 0.51210(18) 0.0256(9) Uani 1 1 d . . .
C43 C 0.9378(6) 0.06925(18) 0.2842(2) 0.0166(11) Uani 1 1 d . . .
C44 C 0.8745(6) 0.0411(2) 0.2344(2) 0.0173(11) Uani 1 1 d . . .
H44 H 0.7938 0.0190 0.2408 0.021 Uiso 1 1 calc R . .
C45 C 0.9252(6) 0.04415(19) 0.1755(2) 0.0170(11) Uani 1 1 d . . .
H45 H 0.8814 0.0239 0.1425 0.020 Uiso 1 1 calc R . .
C46 C 1.0414(6) 0.07729(19) 0.1651(2) 0.0149(10) Uani 1 1 d . . .
C47 C 1.1038(6) 0.10708(19) 0.2137(2) 0.0156(11) Uani 1 1 d . . .
H47 H 1.1801 0.1303 0.2063 0.019 Uiso 1 1 calc R . .
C48 C 1.0544(6) 0.10289(18) 0.2734(2) 0.0148(10) Uani 1 1 d . . .
H48 H 1.0995 0.1227 0.3067 0.018 Uiso 1 1 calc R . .
C49 C 1.1124(6) 0.07665(19) 0.1044(2) 0.0126(10) Uani 1 1 d . . .
O50 O 1.0849(4) 0.04123(13) 0.06764(16) 0.0173(8) Uani 1 1 d . . .
O51 O 1.2125(4) 0.10733(13) 0.09229(15) 0.0177(8) Uani 1 1 d . . .
C52 C 0.7845(6) -0.12610(18) 0.4703(2) 0.0140(10) Uani 1 1 d . . .
C53 C 0.8534(6) -0.1527(2) 0.5222(3) 0.0231(12) Uani 1 1 d . . .
H53 H 0.8933 -0.1370 0.5601 0.028 Uiso 1 1 calc R . .
C54 C 0.8634(7) -0.2017(2) 0.5183(3) 0.0247(12) Uani 1 1 d . . .
H54 H 0.9107 -0.2193 0.5535 0.030 Uiso 1 1 calc R . .
C55 C 0.8041(6) -0.2254(2) 0.4629(2) 0.0209(12) Uani 1 1 d . . .
C56 C 0.7363(6) -0.1996(2) 0.4119(2) 0.0228(12) Uani 1 1 d . . .
H56 H 0.6964 -0.2154 0.3741 0.027 Uiso 1 1 calc R . .
C57 C 0.7259(7) -0.1504(2) 0.4156(2) 0.0223(12) Uani 1 1 d . . .
H57 H 0.6781 -0.1330 0.3802 0.027 Uiso 1 1 calc R . .
C58 C 0.8212(7) -0.2781(2) 0.4612(3) 0.0232(12) Uani 1 1 d . . .
O59 O 0.8703(5) -0.30159(14) 0.50684(18) 0.0275(9) Uani 1 1 d . . .
O60 O 0.7728(5) -0.29680(14) 0.40494(18) 0.0299(10) Uani 1 1 d . . .
H60 H 0.7874 -0.3263 0.4062 0.045 Uiso 1 1 calc R . .
O61 O 1.0914(4) 0.08656(15) -0.05948(17) 0.0266(9) Uani 1 1 d . . .
C62 C 0.9688(7) 0.1110(2) -0.0688(3) 0.0252(13) Uani 1 1 d . . .
H62 H 0.9396 0.1293 -0.0348 0.030 Uiso 1 1 calc R . .
N63 N 0.8781(5) 0.11291(18) -0.1226(2) 0.0266(11) Uani 1 1 d . . .
C64 C 0.9159(9) 0.0852(3) -0.1767(3) 0.057(2) Uani 1 1 d . . .
H64A H 0.9365 0.1068 -0.2106 0.085 Uiso 1 1 calc R . .
H64B H 0.8264 0.0645 -0.1914 0.085 Uiso 1 1 calc R . .
H64C H 1.0100 0.0658 -0.1642 0.085 Uiso 1 1 calc R . .
C65 C 0.7338(8) 0.1414(3) -0.1306(4) 0.052(2) Uani 1 1 d . . .
H65A H 0.6415 0.1203 -0.1364 0.078 Uiso 1 1 calc R . .
H65B H 0.7338 0.1618 -0.1676 0.078 Uiso 1 1 calc R . .
H65C H 0.7290 0.1610 -0.0932 0.078 Uiso 1 1 calc R . .
O66 O 1.2105(4) -0.01766(14) -0.02018(16) 0.0213(9) Uani 1 1 d . . .
H66A H 1.1403 -0.0287 0.0093 0.032 Uiso 1 1 d R . .
H66B H 1.3028 -0.0388 -0.0188 0.032 Uiso 1 1 d R . .

loop_
_atom_site_aniso_label
_atom_site_aniso_U_11
_atom_site_aniso_U_22
_atom_site_aniso_U_33
_atom_site_aniso_U_23
_atom_site_aniso_U_13
_atom_site_aniso_U_12
Er 0.01696(13) 0.01353(12) 0.00903(11) 0.00009(10) 0.00173(8) -0.00111(10)
C1 0.015(3) 0.017(3) 0.013(2) -0.003(2) -0.0009(18) 0.002(2)
C2 0.030(3) 0.017(3) 0.009(2) -0.002(2) 0.004(2) -0.002(2)
C3 0.023(3) 0.022(3) 0.012(2) 0.000(2) 0.005(2) -0.004(2)
C4 0.018(3) 0.020(3) 0.013(3) 0.002(2) 0.002(2) 0.004(2)
C5 0.016(3) 0.026(3) 0.007(2) 0.004(2) -0.0002(19) 0.001(2)
C6 0.017(3) 0.018(3) 0.011(2) 0.002(2) 0.0022(19) 0.001(2)
C7 0.027(3) 0.019(3) 0.010(3) -0.004(2) 0.003(2) -0.004(2)
C8 0.027(3) 0.019(3) 0.020(3) -0.006(2) 0.010(2) 0.000(2)
C9 0.012(3) 0.019(3) 0.017(3) -0.002(2) 0.0030(19) -0.001(2)
C10 0.019(3) 0.021(3) 0.017(3) -0.003(2) 0.002(2) -0.002(2)
C11 0.015(3) 0.015(3) 0.018(3) 0.003(2) -0.002(2) 0.000(2)
C12 0.025(3) 0.014(3) 0.019(3) 0.006(2) 0.003(2) 0.007(2)
C13 0.017(3) 0.023(3) 0.007(2) 0.001(2) -0.0010(19) 0.000(2)
C14 0.014(3) 0.021(3) 0.011(2) 0.000(2) -0.0005(19) 0.002(2)
C15 0.013(3) 0.022(3) 0.010(2) -0.004(2) 0.0006(18) -0.008(2)
C16 0.015(3) 0.016(3) 0.012(2) -0.003(2) -0.0032(19) 0.000(2)
C17 0.018(3) 0.017(3) 0.013(3) -0.002(2) 0.004(2) 0.001(2)
C18 0.024(3) 0.020(3) 0.009(2) -0.001(2) 0.0055(19) 0.002(2)
C19 0.022(3) 0.016(3) 0.012(3) 0.0001(19) 0.006(2) 0.000(2)
C20 0.015(3) 0.015(3) 0.013(3) -0.002(2) -0.0012(19) 0.0032(19)
N21 0.019(2) 0.019(3) 0.014(2) 0.0020(18) 0.0046(17) 0.0029(18)
N22 0.018(2) 0.015(2) 0.013(2) 0.0004(17) 0.0046(17) 0.0027(17)
N23 0.018(2) 0.019(2) 0.008(2) 0.0013(17) 0.0004(16) 0.0046(18)
N24 0.022(2) 0.019(2) 0.010(2) 0.0033(17) 0.0039(17) 0.0048(18)
C25 0.019(3) 0.015(3) 0.008(2) 0.0025(19) 0.0017(19) -0.001(2)
C26 0.023(3) 0.021(3) 0.013(3) 0.002(2) 0.002(2) 0.003(2)
C27 0.017(3) 0.017(3) 0.017(3) 0.001(2) 0.002(2) 0.001(2)
C28 0.016(3) 0.023(3) 0.007(2) 0.002(2) 0.0013(18) 0.004(2)
C29 0.026(3) 0.025(3) 0.011(3) 0.007(2) 0.007(2) 0.007(2)
C30 0.022(3) 0.024(3) 0.019(3) 0.001(2) 0.005(2) 0.013(2)
C31 0.021(3) 0.021(3) 0.006(2) -0.001(2) -0.0003(19) -0.005(2)
O32 0.035(2) 0.025(2) 0.0149(19) -0.0004(15) 0.0103(17) 0.0062(17)
O33 0.0195(19) 0.023(2) 0.0156(19) 0.0066(15) 0.0009(14) 0.0015(15)
C34 0.026(3) 0.017(3) 0.020(3) 0.001(2) 0.012(2) 0.000(2)
C35 0.018(3) 0.021(3) 0.030(3) -0.003(2) 0.009(2) -0.007(2)
C36 0.021(3) 0.025(3) 0.027(3) 0.003(2) 0.009(2) 0.006(2)
C37 0.023(3) 0.022(3) 0.019(3) 0.000(2) 0.010(2) -0.004(2)
C38 0.017(3) 0.028(3) 0.032(3) -0.003(3) 0.006(2) 0.000(2)
C39 0.024(3) 0.020(3) 0.021(3) -0.003(2) 0.003(2) -0.001(2)
C40 0.033(4) 0.021(3) 0.023(3) 0.006(2) 0.008(2) 0.003(3)
O41 0.030(2) 0.011(2) 0.059(3) -0.0034(19) -0.001(2) -0.0036(17)
O42 0.027(2) 0.023(2) 0.027(2) 0.0017(17) 0.0048(17) 0.0167(17)
C43 0.020(3) 0.021(3) 0.009(2) 0.0011(19) 0.0033(19) 0.005(2)
C44 0.016(3) 0.022(3) 0.014(3) 0.001(2) 0.003(2) -0.004(2)
C45 0.016(3) 0.022(3) 0.012(3) -0.003(2) -0.0008(19) -0.004(2)
C46 0.017(3) 0.016(3) 0.010(2) 0.001(2) -0.0040(19) 0.004(2)
C47 0.013(3) 0.020(3) 0.014(3) 0.001(2) 0.0000(19) 0.005(2)
C48 0.017(3) 0.017(3) 0.010(2) -0.0037(19) 0.0014(19) 0.001(2)
C49 0.010(3) 0.017(3) 0.011(2) 0.004(2) 0.0015(18) 0.0054(19)
O50 0.0142(19) 0.023(2) 0.0151(19) -0.0052(15) 0.0052(14) -0.0039(15)
O51 0.022(2) 0.019(2) 0.0125(18) 0.0002(14) 0.0058(14) -0.0060(15)
C52 0.013(3) 0.018(3) 0.012(3) -0.001(2) 0.0053(19) -0.003(2)
C53 0.028(3) 0.020(3) 0.020(3) -0.001(2) -0.002(2) -0.004(2)
C54 0.024(3) 0.021(3) 0.028(3) 0.005(2) -0.003(2) 0.001(2)
C55 0.022(3) 0.022(3) 0.018(3) 0.002(2) 0.000(2) -0.002(2)
C56 0.030(3) 0.021(3) 0.015(3) -0.003(2) -0.003(2) 0.002(2)
C57 0.034(3) 0.019(3) 0.014(3) 0.004(2) 0.002(2) 0.007(2)
C58 0.032(3) 0.018(3) 0.020(3) 0.002(2) 0.006(2) 0.000(2)
O59 0.030(2) 0.018(2) 0.032(2) 0.0049(17) -0.0050(17) -0.0029(17)
O60 0.052(3) 0.013(2) 0.025(2) -0.0002(17) 0.0075(19) 0.0046(19)
O61 0.022(2) 0.033(3) 0.023(2) 0.0055(18) -0.0055(16) 0.0090(18)
C62 0.025(3) 0.029(3) 0.020(3) 0.002(2) -0.002(2) -0.001(2)
N63 0.022(3) 0.030(3) 0.025(3) 0.003(2) -0.006(2) 0.008(2)
C64 0.065(5) 0.068(6) 0.033(4) -0.024(4) -0.013(3) 0.022(4)
C65 0.034(4) 0.060(5) 0.056(5) -0.005(4) -0.017(3) 0.025(4)
O66 0.020(2) 0.027(2) 0.018(2) -0.0089(16) 0.0077(15) -0.0057(16)

loop_
_atom_type_symbol
_atom_type_description
_atom_type_scat_dispersion_real
_atom_type_scat_dispersion_imag
_atom_type_scat_source
C C 0.0033 0.0016 'International Tables Vol C Tables 4.2.6.8 and 6.1.1.4'
H H 0.0000 0.0000 'International Tables Vol C Tables 4.2.6.8 and 6.1.1.4'
N N 0.0061 0.0033 'International Tables Vol C Tables 4.2.6.8 and 6.1.1.4'
O O 0.0106 0.0060 'International Tables Vol C Tables 4.2.6.8 and 6.1.1.4'
Er Er -0.2586 4.9576 'International Tables Vol C Tables 4.2.6.8 and 6.1.1.4'

loop_
_geom_angle_atom_site_label_1
_geom_angle_atom_site_label_2
_geom_angle_atom_site_label_3
_geom_angle
_geom_angle_site_symmetry_1
_geom_angle_site_symmetry_3
_geom_angle_publ_flag
O42 Er O33 87.52(14) 4_665 3_756 ?
O42 Er O61 103.70(15) 4_665 . ?
O33 Er O61 168.64(14) 3_756 . ?
O42 Er O32 80.04(14) 4_665 1_654 ?
O33 Er O32 102.76(13) 3_756 1_654 ?
O61 Er O32 81.30(14) . 1_654 ?
O42 Er O66 152.76(14) 4_665 . ?
O33 Er O66 81.68(13) 3_756 . ?
O61 Er O66 88.88(14) . . ?
O32 Er O66 78.10(13) 1_654 . ?
O42 Er O50 131.66(13) 4_665 . ?
O33 Er O50 90.20(12) 3_756 . ?
O61 Er O50 81.03(13) . . ?
O32 Er O50 146.73(13) 1_654 . ?
O66 Er O50 73.60(12) . . ?
O42 Er O51 78.29(13) 4_665 . ?
O33 Er O51 90.45(12) 3_756 . ?
O61 Er O51 90.09(13) . . ?
O32 Er O51 154.04(13) 1_654 . ?
O66 Er O51 126.45(11) . . ?
O50 Er O51 53.43(11) . . ?
O42 Er C49 104.79(15) 4_665 . ?
O33 Er C49 88.32(13) 3_756 . ?
O61 Er C49 87.07(14) . . ?
O32 Er C49 168.21(14) 1_654 . ?
O66 Er C49 99.84(14) . . ?
O50 Er C49 26.87(13) . . ?
O51 Er C49 26.71(13) . . ?
N21 C1 C20 125.9(5) . . ?
N21 C1 C2 109.1(4) . . ?
C20 C1 C2 124.9(5) . . ?
C3 C2 C1 106.3(5) . . ?
C3 C2 H2 126.8 . . ?
C1 C2 H2 126.8 . . ?
C2 C3 C4 108.0(5) . . ?
C2 C3 H3 126.0 . . ?
C4 C3 H3 126.0 . . ?
N21 C4 C5 125.8(5) . . ?
N21 C4 C3 108.9(4) . . ?
C5 C4 C3 125.4(5) . . ?
C6 C5 C4 124.1(4) . . ?
C6 C5 C25 117.7(5) . . ?
C4 C5 C25 118.1(5) . . ?
N22 C6 C5 124.9(5) . . ?
N22 C6 C7 108.1(4) . . ?
C5 C6 C7 126.7(4) . . ?
C8 C7 C6 108.3(5) . . ?
C8 C7 H7 125.9 . . ?
C6 C7 H7 125.9 . . ?
C7 C8 C9 107.0(5) . . ?
C7 C8 H8 126.5 . . ?
C9 C8 H8 126.5 . . ?
N22 C9 C10 126.3(5) . . ?
N22 C9 C8 108.3(4) . . ?
C10 C9 C8 125.2(5) . . ?
C11 C10 C9 124.2(5) . . ?
C11 C10 C34 118.1(5) . . ?
C9 C10 C34 117.6(5) . . ?
N23 C11 C10 126.4(5) . . ?
N23 C11 C12 108.7(4) . . ?
C10 C11 C12 124.6(5) . . ?
C13 C12 C11 106.9(5) . . ?
C13 C12 H12 126.6 . . ?
C11 C12 H12 126.6 . . ?
C12 C13 C14 108.1(4) . . ?
C12 C13 H13 125.9 . . ?
C14 C13 H13 125.9 . . ?
N23 C14 C15 125.5(5) . . ?
N23 C14 C13 108.1(4) . . ?
C15 C14 C13 126.4(5) . . ?
C14 C15 C16 124.9(4) . . ?
C14 C15 C43 117.4(5) . . ?
C16 C15 C43 117.6(4) . . ?
N24 C16 C15 125.5(4) . . ?
N24 C16 C17 108.3(4) . . ?
C15 C16 C17 126.2(5) . . ?
C18 C17 C16 108.0(4) . . ?
C18 C17 H17 126.0 . . ?
C16 C17 H17 126.0 . . ?
C17 C18 C19 107.0(5) . . ?
C17 C18 H18 126.5 . . ?
C19 C18 H18 126.5 . . ?
N24 C19 C20 124.6(5) . . ?
N24 C19 C18 108.9(4) . . ?
C20 C19 C18 126.4(5) . . ?
C1 C20 C19 125.1(5) . . ?
C1 C20 C52 116.9(5) . . ?
C19 C20 C52 118.0(4) . . ?
C1 N21 C4 107.6(4) . . ?
C1 N21 H21 126.2 . . ?
C4 N21 H21 126.2 . . ?
C9 N22 C6 108.2(4) . . ?
C9 N22 H22 125.9 . . ?
C6 N22 H22 125.9 . . ?
C11 N23 C14 108.2(4) . . ?
C11 N23 H23 125.9 . . ?
C14 N23 H23 125.9 . . ?
C16 N24 C19 107.7(4) . . ?
C16 N24 H24 126.1 . . ?
C19 N24 H24 126.1 . . ?
C30 C25 C26 117.8(4) . . ?
C30 C25 C5 120.3(5) . . ?
C26 C25 C5 121.8(5) . . ?
C25 C26 C27 121.3(5) . . ?
C25 C26 H26 119.4 . . ?
C27 C26 H26 119.4 . . ?
C28 C27 C26 119.7(5) . . ?
C28 C27 H27 120.1 . . ?
C26 C27 H27 120.1 . . ?
C29 C28 C27 119.5(4) . . ?
C29 C28 C31 120.2(4) . . ?
C27 C28 C31 120.3(5) . . ?
C28 C29 C30 120.2(5) . . ?
C28 C29 H29 119.9 . . ?
C30 C29 H29 119.9 . . ?
C25 C30 C29 121.3(5) . . ?
C25 C30 H30 119.4 . . ?
C29 C30 H30 119.4 . . ?
O32 C31 O33 123.6(4) . . ?
O32 C31 C28 118.4(5) . . ?
O33 C31 C28 118.0(5) . . ?
C31 O32 Er 134.6(3) . 1_456 ?
C31 O33 Er 159.5(3) . 3_756 ?
C39 C34 C35 119.0(5) . . ?
C39 C34 C10 122.7(5) . . ?
C35 C34 C10 118.3(5) . . ?
C36 C35 C34 118.1(5) . . ?
C36 C35 H35 120.9 . . ?
C34 C35 H35 120.9 . . ?
C37 C36 C35 121.3(5) . . ?
C37 C36 H36 119.3 . . ?
C35 C36 H36 119.3 . . ?
C36 C37 C38 120.1(5) . . ?
C36 C37 C40 118.5(5) . . ?
C38 C37 C40 121.2(5) . . ?
C37 C38 C39 120.1(5) . . ?
C37 C38 H38 120.0 . . ?
C39 C38 H38 120.0 . . ?
C34 C39 C38 121.3(5) . . ?
C34 C39 H39 119.4 . . ?
C38 C39 H39 119.4 . . ?
O41 C40 O42 125.5(6) . . ?
O41 C40 C37 117.5(5) . . ?
O42 C40 C37 117.0(5) . . ?
C40 O42 Er 148.4(4) . 4_466 ?
C44 C43 C48 118.2(4) . . ?
C44 C43 C15 120.3(5) . . ?
C48 C43 C15 121.5(4) . . ?
C43 C44 C45 122.0(5) . . ?
C43 C44 H44 119.0 . . ?
C45 C44 H44 119.0 . . ?
C44 C45 C46 119.5(5) . . ?
C44 C45 H45 120.2 . . ?
C46 C45 H45 120.2 . . ?
C47 C46 C45 119.8(5) . . ?
C47 C46 C49 119.8(5) . . ?
C45 C46 C49 119.9(5) . . ?
C46 C47 C48 120.1(5) . . ?
C46 C47 H47 119.9 . . ?
C48 C47 H47 119.9 . . ?
C47 C48 C43 120.2(5) . . ?
C47 C48 H48 119.9 . . ?
C43 C48 H48 119.9 . . ?
O51 C49 O50 119.1(4) . . ?
O51 C49 C46 121.6(5) . . ?
O50 C49 C46 118.8(4) . . ?
O51 C49 Er 61.5(2) . . ?
O50 C49 Er 58.1(2) . . ?
C46 C49 Er 165.7(3) . . ?
C49 O50 Er 95.0(3) . . ?
C49 O51 Er 91.8(3) . . ?
C57 C52 C53 118.3(5) . . ?
C57 C52 C20 121.7(5) . . ?
C53 C52 C20 120.0(5) . . ?
C54 C53 C52 120.4(5) . . ?
C54 C53 H53 119.8 . . ?
C52 C53 H53 119.8 . . ?
C53 C54 C55 120.5(5) . . ?
C53 C54 H54 119.8 . . ?
C55 C54 H54 119.8 . . ?
C56 C55 C54 119.5(5) . . ?
C56 C55 C58 122.5(5) . . ?
C54 C55 C58 118.0(5) . . ?
C55 C56 C57 120.2(5) . . ?
C55 C56 H56 119.9 . . ?
C57 C56 H56 119.9 . . ?
C56 C57 C52 121.2(5) . . ?
C56 C57 H57 119.4 . . ?
C52 C57 H57 119.4 . . ?
O59 C58 O60 123.4(5) . . ?
O59 C58 C55 123.3(5) . . ?
O60 C58 C55 113.3(5) . . ?
C58 O60 H60 109.5 . . ?
C62 O61 Er 149.8(4) . . ?
O61 C62 N63 123.8(6) . . ?
O61 C62 H62 118.1 . . ?
N63 C62 H62 118.1 . . ?
C62 N63 C65 121.6(5) . . ?
C62 N63 C64 120.8(5) . . ?
C65 N63 C64 117.6(5) . . ?
N63 C64 H64A 109.5 . . ?
N63 C64 H64B 109.5 . . ?
H64A C64 H64B 109.5 . . ?
N63 C64 H64C 109.5 . . ?
H64A C64 H64C 109.5 . . ?
H64B C64 H64C 109.5 . . ?
N63 C65 H65A 109.5 . . ?
N63 C65 H65B 109.5 . . ?
H65A C65 H65B 109.5 . . ?
N63 C65 H65C 109.5 . . ?
H65A C65 H65C 109.5 . . ?
H65B C65 H65C 109.5 . . ?
Er O66 H66A 109.5 . . ?
Er O66 H66B 109.3 . . ?
H66A O66 H66B 109.9 . . ?

loop_
_geom_bond_atom_site_label_1
_geom_bond_atom_site_label_2
_geom_bond_distance
_geom_bond_site_symmetry_2
_geom_bond_publ_flag
Er O42 2.192(4) 4_665 ?
Er O33 2.200(3) 3_756 ?
Er O61 2.242(4) . ?
Er O32 2.276(4) 1_654 ?
Er O66 2.307(4) . ?
Er O50 2.394(3) . ?
Er O51 2.470(3) . ?
Er C49 2.810(5) . ?
C1 N21 1.359(6) . ?
C1 C20 1.409(7) . ?
C1 C2 1.459(7) . ?
C2 C3 1.348(7) . ?
C2 H2 0.9500 . ?
C3 C4 1.436(7) . ?
C3 H3 0.9500 . ?
C4 N21 1.369(6) . ?
C4 C5 1.418(7) . ?
C5 C6 1.399(7) . ?
C5 C25 1.490(6) . ?
C6 N22 1.376(6) . ?
C6 C7 1.440(7) . ?
C7 C8 1.334(7) . ?
C7 H7 0.9500 . ?
C8 C9 1.464(7) . ?
C8 H8 0.9500 . ?
C9 N22 1.356(7) . ?
C9 C10 1.407(7) . ?
C10 C11 1.411(7) . ?
C10 C34 1.481(8) . ?
C11 N23 1.364(7) . ?
C11 C12 1.450(7) . ?
C12 C13 1.349(7) . ?
C12 H12 0.9500 . ?
C13 C14 1.440(7) . ?
C13 H13 0.9500 . ?
C14 N23 1.373(6) . ?
C14 C15 1.400(7) . ?
C15 C16 1.411(7) . ?
C15 C43 1.494(7) . ?
C16 N24 1.367(6) . ?
C16 C17 1.444(7) . ?
C17 C18 1.348(7) . ?
C17 H17 0.9500 . ?
C18 C19 1.438(7) . ?
C18 H18 0.9500 . ?
C19 N24 1.376(7) . ?
C19 C20 1.408(7) . ?
C20 C52 1.496(7) . ?
N21 H21 0.8800 . ?
N22 H22 0.8800 . ?
N23 H23 0.8800 . ?
N24 H24 0.8800 . ?
C25 C30 1.383(7) . ?
C25 C26 1.395(7) . ?
C26 C27 1.380(7) . ?
C26 H26 0.9500 . ?
C27 C28 1.387(7) . ?
C27 H27 0.9500 . ?
C28 C29 1.380(7) . ?
C28 C31 1.504(6) . ?
C29 C30 1.381(7) . ?
C29 H29 0.9500 . ?
C30 H30 0.9500 . ?
C31 O32 1.246(6) . ?
C31 O33 1.271(6) . ?
O32 Er 2.276(4) 1_456 ?
O33 Er 2.200(3) 3_756 ?
C34 C39 1.373(8) . ?
C34 C35 1.434(8) . ?
C35 C36 1.391(8) . ?
C35 H35 0.9500 . ?
C36 C37 1.381(8) . ?
C36 H36 0.9500 . ?
C37 C38 1.365(8) . ?
C37 C40 1.516(8) . ?
C38 C39 1.389(8) . ?
C38 H38 0.9500 . ?
C39 H39 0.9500 . ?
C40 O41 1.253(7) . ?
C40 O42 1.264(7) . ?
O42 Er 2.192(4) 4_466 ?
C43 C44 1.384(7) . ?
C43 C48 1.412(7) . ?
C44 C45 1.384(7) . ?
C44 H44 0.9500 . ?
C45 C46 1.398(7) . ?
C45 H45 0.9500 . ?
C46 C47 1.390(7) . ?
C46 C49 1.502(7) . ?
C47 C48 1.400(7) . ?
C47 H47 0.9500 . ?
C48 H48 0.9500 . ?
C49 O51 1.263(6) . ?
C49 O50 1.275(6) . ?
C52 C57 1.395(7) . ?
C52 C53 1.407(7) . ?
C53 C54 1.387(8) . ?
C53 H53 0.9500 . ?
C54 C55 1.399(8) . ?
C54 H54 0.9500 . ?
C55 C56 1.378(7) . ?
C55 C58 1.493(8) . ?
C56 C57 1.392(7) . ?
C56 H56 0.9500 . ?
C57 H57 0.9500 . ?
C58 O59 1.212(6) . ?
C58 O60 1.333(6) . ?
O60 H60 0.8400 . ?
O61 C62 1.246(7) . ?
C62 N63 1.307(7) . ?
C62 H62 0.9500 . ?
N63 C65 1.460(7) . ?
N63 C64 1.466(8) . ?
C64 H64A 0.9800 . ?
C64 H64B 0.9800 . ?
C64 H64C 0.9800 . ?
C65 H65A 0.9800 . ?
C65 H65B 0.9800 . ?
C65 H65C 0.9800 . ?
O66 H66A 0.9740 . ?
O66 H66B 0.9826 . ?
